data_4343091
loop_
_publ_author_name
'Schneider, Julia'
'Henning, Jens'
'Edrich, Jessica'
'Schubert, Hartmut'
'Wesemann, Lars'

_publ_section_title
;
 Reversibility in Reactions of Linker-Bridged Distannenes with Terminal
 Alkynes at Ambient Temperature.
;
_journal_issue 12
_journal_name_full 'Inorganic chemistry'
_journal_page_first 6020
_journal_page_last 6027
_journal_paper_doi 10.1021/acs.inorgchem.5b00896
_journal_volume 54
_journal_year 2015
_chemical_formula_sum 'C65 H68 Si Sn2'
_chemical_formula_weight 1114.66
_chemical_name_systematic
;
 ?
;
_space_group_crystal_system monoclinic
_space_group_IT_number 14
_space_group_name_Hall '-P 2yn'
_space_group_name_H-M_alt 'P 1 21/n 1'
_symmetry_space_group_name_Hall '-P 2yn'
_symmetry_space_group_name_H-M 'P 1 21/n 1'
_atom_sites_solution_hydrogens geom
_audit_creation_method SHELXL-2014
_cell_angle_alpha 90
_cell_angle_beta 99.081(2)
_cell_angle_gamma 90
_cell_formula_units_Z 4
_cell_length_a 13.3712(4)
_cell_length_b 17.0316(6)
_cell_length_c 24.0193(8)
_cell_measurement_reflns_used 759
_cell_measurement_temperature 100(2)
_cell_measurement_theta_max 29.8751
_cell_measurement_theta_min 1.8979
_cell_volume 5401.4(3)
_computing_cell_refinement 'APEX2 v2011.8--0 (Bruker AXS)'
_computing_data_collection 'Bruker APEX2'
_computing_data_reduction 'SAINT V7.68A (Bruker AXS, 2009)'
_computing_structure_refinement 'SHELXL-2014 (Sheldrick, 2014)'
_computing_structure_solution 'SHELXS-97 (Sheldrick, 2008)'
_diffrn_ambient_temperature 100(2)
_diffrn_detector_area_resol_mean 8.3333
_diffrn_measured_fraction_theta_full 1.000
_diffrn_measured_fraction_theta_max 0.996
_diffrn_measurement_device_type 'Bruker APEX-II CCD'
_diffrn_measurement_method '\f and \w scans'
_diffrn_radiation_monochromator graphite
_diffrn_radiation_type MoK\a
_diffrn_radiation_wavelength 0.71073
_diffrn_reflns_av_R_equivalents 0.0293
_diffrn_reflns_av_unetI/netI 0.0231
_diffrn_reflns_laue_measured_fraction_full 1.000
_diffrn_reflns_laue_measured_fraction_max 0.996
_diffrn_reflns_limit_h_max 18
_diffrn_reflns_limit_h_min -18
_diffrn_reflns_limit_k_max 22
_diffrn_reflns_limit_k_min -22
_diffrn_reflns_limit_l_max 31
_diffrn_reflns_limit_l_min -32
_diffrn_reflns_number 71626
_diffrn_reflns_point_group_measured_fraction_full 1.000
_diffrn_reflns_point_group_measured_fraction_max 0.996
_diffrn_reflns_theta_full 25.242
_diffrn_reflns_theta_max 28.721
_diffrn_reflns_theta_min 1.642
_diffrn_source_type 'fine-focus sealed tube'
_exptl_absorpt_coefficient_mu 0.986
_exptl_absorpt_correction_T_max 0.9120
_exptl_absorpt_correction_T_min 0.7821
_exptl_absorpt_correction_type multi-scan
_exptl_crystal_colour 'clear light green-colourless'
_exptl_crystal_density_diffrn 1.371
_exptl_crystal_density_method 'not measured'
_exptl_crystal_description prism
_exptl_crystal_F_000 2288
_exptl_crystal_size_max 0.350
_exptl_crystal_size_mid 0.217
_exptl_crystal_size_min 0.158
_refine_diff_density_max 1.609
_refine_diff_density_min -0.910
_refine_diff_density_rms 0.095
_refine_ls_extinction_method none
_refine_ls_goodness_of_fit_ref 1.099
_refine_ls_hydrogen_treatment constr
_refine_ls_matrix_type full
_refine_ls_number_parameters 628
_refine_ls_number_reflns 13930
_refine_ls_number_restraints 0
_refine_ls_restrained_S_all 1.099
_refine_ls_R_factor_all 0.0458
_refine_ls_R_factor_gt 0.0351
_refine_ls_shift/su_max 0.001
_refine_ls_shift/su_mean 0.000
_refine_ls_structure_factor_coef Fsqd
_refine_ls_weighting_details 'w=1/[\s^2^(Fo^2^)+(0.0281P)^2^+10.3221P] where P=(Fo^2^+2Fc^2^)/3'
_refine_ls_weighting_scheme calc
_refine_ls_wR_factor_gt 0.0799
_refine_ls_wR_factor_ref 0.0860
_reflns_Friedel_coverage 0.000
_reflns_number_gt 11840
_reflns_number_total 13930
_reflns_threshold_expression 'I > 2\s(I)'
_cod_data_source_file 6_js4_0m_final1.cif
_cod_data_source_block shelx
_cod_depositor_comments 'Adding full bibliography for 4343090--4343095.cif.'
_cod_database_code 4343091
_shelx_space_group_comment
;
The symmetry employed for this shelxl refinement is uniquely defined
by the following loop, which should always be used as a source of
symmetry information in preference to the above space-group names.
They are only intended as comments.
;
_shelxl_version_number 2014-3

loop_
_space_group_symop_operation_xyz
'x, y, z'
'-x+1/2, y+1/2, -z+1/2'
'-x, -y, -z'
'x-1/2, -y-1/2, z-1/2'

loop_
_atom_site_label
_atom_site_type_symbol
_atom_site_fract_x
_atom_site_fract_y
_atom_site_fract_z
_atom_site_U_iso_or_equiv
_atom_site_adp_type
_atom_site_occupancy
_atom_site_site_symmetry_order
_atom_site_calc_flag
_atom_site_refinement_flags_posn
_atom_site_refinement_flags_adp
Sn1 Sn 0.63189(2) 0.36229(2) 0.25354(2) 0.02158(5) Uani 1 1 d . .
Sn2 Sn 0.43104(2) 0.32295(2) 0.25325(2) 0.02224(5) Uani 1 1 d . .
Si1 Si 0.57562(6) 0.50732(5) 0.13953(4) 0.02926(16) Uani 1 1 d . .
C1 C 0.77967(19) 0.30675(15) 0.25779(12) 0.0255(5) Uani 1 1 d . .
C2 C 0.85242(19) 0.30627(16) 0.30764(12) 0.0265(5) Uani 1 1 d . .
C3 C 0.9411(2) 0.26183(17) 0.30923(14) 0.0317(6) Uani 1 1 d . .
H14 H 0.9889 0.2606 0.3430 0.038 Uiso 1 1 calc R U
C4 C 0.9606(2) 0.21988(18) 0.26312(15) 0.0352(7) Uani 1 1 d . .
H13 H 1.0212 0.1901 0.2651 0.042 Uiso 1 1 calc R U
C5 C 0.8913(2) 0.22138(17) 0.21387(14) 0.0316(6) Uani 1 1 d . .
H1 H 0.9052 0.1933 0.1818 0.038 Uiso 1 1 calc R U
C6 C 0.8007(2) 0.26398(16) 0.21074(12) 0.0271(5) Uani 1 1 d . .
C7 C 0.7328(2) 0.26062(16) 0.15482(12) 0.0279(6) Uani 1 1 d . .
C8 C 0.6516(2) 0.20781(17) 0.14509(12) 0.0288(6) Uani 1 1 d . .
C9 C 0.5968(2) 0.19998(19) 0.09082(13) 0.0331(6) Uani 1 1 d . .
H9 H 0.5417 0.1642 0.0847 0.040 Uiso 1 1 calc R U
C10 C 0.6204(3) 0.2426(2) 0.04590(14) 0.0410(7) Uani 1 1 d . .
C11 C 0.5571(3) 0.2339(3) -0.01188(15) 0.0579(11) Uani 1 1 d . .
H2 H 0.5141 0.1872 -0.0124 0.087 Uiso 1 1 calc R U
H4 H 0.6018 0.2282 -0.0403 0.087 Uiso 1 1 calc R U
H3 H 0.5145 0.2805 -0.0204 0.087 Uiso 1 1 calc R U
C12 C 0.7016(3) 0.2935(2) 0.05588(14) 0.0427(8) Uani 1 1 d . .
H5 H 0.7195 0.3226 0.0252 0.051 Uiso 1 1 calc R U
C13 C 0.7584(2) 0.30393(19) 0.10920(14) 0.0354(7) Uani 1 1 d . .
C14 C 0.8469(3) 0.3603(2) 0.11848(17) 0.0486(9) Uani 1 1 d . .
H8 H 0.8485 0.3909 0.0841 0.073 Uiso 1 1 calc R U
H7 H 0.9102 0.3307 0.1278 0.073 Uiso 1 1 calc R U
H6 H 0.8394 0.3959 0.1496 0.073 Uiso 1 1 calc R U
C15 C 0.6234(2) 0.15659(18) 0.19104(14) 0.0336(6) Uani 1 1 d . .
H12 H 0.6451 0.1026 0.1856 0.050 Uiso 1 1 calc R U
H11 H 0.5498 0.1578 0.1898 0.050 Uiso 1 1 calc R U
H10 H 0.6569 0.1759 0.2277 0.050 Uiso 1 1 calc R U
C16 C 0.84534(19) 0.35278(16) 0.35931(12) 0.0259(5) Uani 1 1 d . .
C17 C 0.7810(2) 0.33119(18) 0.39776(13) 0.0299(6) Uani 1 1 d . .
C18 C 0.7807(2) 0.3761(2) 0.44575(13) 0.0349(7) Uani 1 1 d . .
H15 H 0.7372 0.3615 0.4717 0.042 Uiso 1 1 calc R U
C19 C 0.8417(2) 0.4416(2) 0.45715(13) 0.0378(7) Uani 1 1 d . .
C20 C 0.9066(2) 0.46102(19) 0.41949(13) 0.0350(6) Uani 1 1 d . .
H19 H 0.9498 0.5053 0.4272 0.042 Uiso 1 1 calc R U
C21 C 0.9104(2) 0.41810(17) 0.37128(13) 0.0294(6) Uani 1 1 d . .
C22 C 0.9815(2) 0.44301(19) 0.33153(15) 0.0371(7) Uani 1 1 d . .
H16 H 1.0097 0.4948 0.3427 0.056 Uiso 1 1 calc R U
H17 H 0.9443 0.4457 0.2930 0.056 Uiso 1 1 calc R U
H18 H 1.0366 0.4047 0.3331 0.056 Uiso 1 1 calc R U
C23 C 0.8344(3) 0.4922(3) 0.50766(15) 0.0511(9) Uani 1 1 d . .
H20 H 0.8879 0.5320 0.5115 0.077 Uiso 1 1 calc R U
H22 H 0.8424 0.4594 0.5416 0.077 Uiso 1 1 calc R U
H21 H 0.7681 0.5180 0.5028 0.077 Uiso 1 1 calc R U
C24 C 0.7121(2) 0.26104(19) 0.38820(15) 0.0385(7) Uani 1 1 d . .
H24 H 0.7197 0.2290 0.4225 0.058 Uiso 1 1 calc R U
H23 H 0.7299 0.2296 0.3570 0.058 Uiso 1 1 calc R U
H25 H 0.6417 0.2788 0.3788 0.058 Uiso 1 1 calc R U
C25 C 0.61217(19) 0.44678(15) 0.31894(11) 0.0238(5) Uani 1 1 d . .
C26 C 0.5184(2) 0.44839(15) 0.34131(11) 0.0236(5) Uani 1 1 d . .
C27 C 0.5112(2) 0.50332(17) 0.38457(11) 0.0271(5) Uani 1 1 d . .
C28 C 0.4242(2) 0.51329(19) 0.41049(12) 0.0330(6) Uani 1 1 d . .
C29 C 0.3406(2) 0.4692(2) 0.39228(13) 0.0353(7) Uani 1 1 d . .
H61 H 0.2809 0.4752 0.4087 0.042 Uiso 1 1 calc R U
C30 C 0.3440(2) 0.41430(18) 0.34854(12) 0.0303(6) Uani 1 1 d . .
H60 H 0.2850 0.3841 0.3359 0.036 Uiso 1 1 calc R U
C31 C 0.42883(19) 0.40215(16) 0.32308(11) 0.0241(5) Uani 1 1 d . .
C32 C 0.4453(2) 0.40408(16) 0.18504(11) 0.0252(5) Uani 1 1 d . .
H320 H 0.3890 0.4243 0.1600 0.030 Uiso 1 1 calc R U
C33 C 0.5418(2) 0.42261(15) 0.18194(11) 0.0232(5) Uani 1 1 d . .
C34 C 0.6874(3) 0.5574(2) 0.18084(19) 0.0536(10) Uani 1 1 d . .
H26 H 0.7438 0.5202 0.1886 0.080 Uiso 1 1 calc R U
H28 H 0.6697 0.5765 0.2165 0.080 Uiso 1 1 calc R U
H27 H 0.7075 0.6018 0.1591 0.080 Uiso 1 1 calc R U
C35 C 0.4654(2) 0.57507(18) 0.12618(16) 0.0397(7) Uani 1 1 d . .
H29 H 0.4848 0.6227 0.1076 0.060 Uiso 1 1 calc R U
H30 H 0.4441 0.5891 0.1621 0.060 Uiso 1 1 calc R U
H31 H 0.4094 0.5491 0.1019 0.060 Uiso 1 1 calc R U
C36 C 0.6047(4) 0.4791(3) 0.06896(17) 0.0644(13) Uani 1 1 d . .
H33 H 0.5501 0.4459 0.0496 0.097 Uiso 1 1 calc R U
H34 H 0.6687 0.4500 0.0735 0.097 Uiso 1 1 calc R U
H32 H 0.6106 0.5265 0.0466 0.097 Uiso 1 1 calc R U
C37 C 0.31074(19) 0.23652(15) 0.24051(12) 0.0236(5) Uani 1 1 d . .
C38 C 0.30651(19) 0.17492(16) 0.27931(13) 0.0269(5) Uani 1 1 d . .
C39 C 0.2366(2) 0.11362(16) 0.26557(13) 0.0308(6) Uani 1 1 d . .
H48 H 0.2351 0.0711 0.2911 0.037 Uiso 1 1 calc R U
C40 C 0.1701(2) 0.11455(17) 0.21545(14) 0.0330(6) Uani 1 1 d . .
H47 H 0.1250 0.0718 0.2059 0.040 Uiso 1 1 calc R U
C41 C 0.1692(2) 0.17755(17) 0.17917(13) 0.0310(6) Uani 1 1 d . .
H46 H 0.1203 0.1794 0.1459 0.037 Uiso 1 1 calc R U
C42 C 0.23942(19) 0.23891(15) 0.19074(12) 0.0244(5) Uani 1 1 d . .
C43 C 0.23159(19) 0.30761(16) 0.15089(11) 0.0239(5) Uani 1 1 d . .
C44 C 0.1770(2) 0.37486(16) 0.16183(12) 0.0256(5) Uani 1 1 d . .
C45 C 0.1273(2) 0.38073(17) 0.21400(13) 0.0319(6) Uani 1 1 d . .
H36 H 0.1791 0.3902 0.2470 0.048 Uiso 1 1 calc R U
H35 H 0.0918 0.3316 0.2192 0.048 Uiso 1 1 calc R U
H37 H 0.0787 0.4242 0.2097 0.048 Uiso 1 1 calc R U
C46 C 0.1694(2) 0.43751(16) 0.12418(12) 0.0283(6) Uani 1 1 d . .
H38 H 0.1327 0.4829 0.1320 0.034 Uiso 1 1 calc R U
C47 C 0.2134(2) 0.43580(18) 0.07589(13) 0.0333(6) Uani 1 1 d . .
C48 C 0.2674(2) 0.36882(19) 0.06546(12) 0.0339(6) Uani 1 1 d . .
H39 H 0.2985 0.3668 0.0326 0.041 Uiso 1 1 calc R U
C49 C 0.2770(2) 0.30465(18) 0.10202(12) 0.0302(6) Uani 1 1 d . .
C50 C 0.3371(3) 0.2337(2) 0.09017(14) 0.0411(8) Uani 1 1 d . .
H40 H 0.3546 0.2378 0.0522 0.062 Uiso 1 1 calc R U
H42 H 0.2966 0.1863 0.0928 0.062 Uiso 1 1 calc R U
H41 H 0.3992 0.2308 0.1179 0.062 Uiso 1 1 calc R U
C51 C 0.2007(3) 0.5036(2) 0.03506(15) 0.0449(8) Uani 1 1 d . .
H45 H 0.1396 0.4956 0.0072 0.067 Uiso 1 1 calc R U
H43 H 0.2599 0.5068 0.0158 0.067 Uiso 1 1 calc R U
H44 H 0.1942 0.5526 0.0557 0.067 Uiso 1 1 calc R U
C52 C 0.3657(2) 0.17746(16) 0.33774(13) 0.0277(6) Uani 1 1 d . .
C53 C 0.4604(2) 0.14072(16) 0.35186(14) 0.0320(6) Uani 1 1 d . .
C54 C 0.5086(2) 0.14461(18) 0.40755(15) 0.0391(7) Uani 1 1 d . .
H56 H 0.5721 0.1192 0.4176 0.047 Uiso 1 1 calc R U
C55 C 0.4673(3) 0.1842(2) 0.44872(15) 0.0422(8) Uani 1 1 d . .
C56 C 0.5219(4) 0.1889(3) 0.50856(19) 0.0665(12) Uani 1 1 d . .
H51 H 0.5418 0.1360 0.5221 0.100 Uiso 1 1 calc R U
H50 H 0.4770 0.2120 0.5326 0.100 Uiso 1 1 calc R U
H49 H 0.5825 0.2216 0.5098 0.100 Uiso 1 1 calc R U
C57 C 0.3730(2) 0.21916(19) 0.43409(14) 0.0367(7) Uani 1 1 d . .
H52 H 0.3436 0.2465 0.4620 0.044 Uiso 1 1 calc R U
C58 C 0.3209(2) 0.21485(16) 0.37956(13) 0.0297(6) Uani 1 1 d . .
C59 C 0.2143(2) 0.24718(19) 0.36777(14) 0.0347(6) Uani 1 1 d . .
H53 H 0.1659 0.2053 0.3721 0.052 Uiso 1 1 calc R U
H54 H 0.2008 0.2676 0.3292 0.052 Uiso 1 1 calc R U
H55 H 0.2071 0.2896 0.3944 0.052 Uiso 1 1 calc R U
C60 C 0.5094(2) 0.09749(19) 0.30879(16) 0.0417(8) Uani 1 1 d . .
H57 H 0.5646 0.1293 0.2984 0.063 Uiso 1 1 calc R U
H59 H 0.4591 0.0875 0.2752 0.063 Uiso 1 1 calc R U
H58 H 0.5366 0.0474 0.3247 0.063 Uiso 1 1 calc R U
C61 C 0.4443(3) 0.5782(2) 0.45405(13) 0.0404(7) Uani 1 1 d . .
H62 H 0.4406 0.5577 0.4923 0.048 Uiso 1 1 calc R U
H67 H 0.3943 0.6211 0.4454 0.048 Uiso 1 1 calc R U
C62 C 0.5526(3) 0.6075(2) 0.45000(14) 0.0420(7) Uani 1 1 d . .
H64 H 0.5516 0.6636 0.4393 0.050 Uiso 1 1 calc R U
H63 H 0.5977 0.6008 0.4865 0.050 Uiso 1 1 calc R U
C63 C 0.5880(2) 0.55726(17) 0.40487(12) 0.0306(6) Uani 1 1 d . .
C64 C 0.6742(2) 0.55805(17) 0.38135(13) 0.0316(6) Uani 1 1 d . .
H65 H 0.7262 0.5953 0.3931 0.038 Uiso 1 1 calc R U
C65 C 0.6850(2) 0.50225(16) 0.33894(12) 0.0272(5) Uani 1 1 d . .
H66 H 0.7459 0.5029 0.3232 0.033 Uiso 1 1 calc R U

loop_
_atom_site_aniso_label
_atom_site_aniso_U_11
_atom_site_aniso_U_22
_atom_site_aniso_U_33
_atom_site_aniso_U_23
_atom_site_aniso_U_13
_atom_site_aniso_U_12
Sn1 0.01550(8) 0.02186(8) 0.02778(9) 0.00376(7) 0.00468(6) 0.00067(6)
Sn2 0.01623(8) 0.02352(9) 0.02703(9) 0.00240(7) 0.00358(6) -0.00240(6)
Si1 0.0257(4) 0.0276(4) 0.0361(4) 0.0092(3) 0.0100(3) 0.0029(3)
C1 0.0205(12) 0.0232(12) 0.0334(14) 0.0051(10) 0.0066(11) 0.0020(9)
C2 0.0177(12) 0.0256(12) 0.0369(15) 0.0058(11) 0.0064(11) 0.0006(9)
C3 0.0193(12) 0.0317(14) 0.0430(17) 0.0063(12) 0.0017(12) 0.0028(10)
C4 0.0222(13) 0.0317(14) 0.0526(19) 0.0049(13) 0.0083(13) 0.0066(11)
C5 0.0239(13) 0.0287(14) 0.0436(17) 0.0018(12) 0.0102(12) 0.0044(10)
C6 0.0217(12) 0.0243(12) 0.0366(15) 0.0037(11) 0.0084(11) 0.0007(10)
C7 0.0240(13) 0.0285(13) 0.0327(15) 0.0010(11) 0.0095(11) 0.0075(10)
C8 0.0248(13) 0.0296(13) 0.0334(15) 0.0011(11) 0.0087(11) 0.0081(10)
C9 0.0278(14) 0.0381(15) 0.0338(15) -0.0043(12) 0.0060(12) 0.0086(12)
C10 0.0394(17) 0.054(2) 0.0309(16) -0.0001(14) 0.0112(13) 0.0146(15)
C11 0.059(2) 0.087(3) 0.0281(17) 0.0007(18) 0.0069(16) 0.008(2)
C12 0.0470(19) 0.053(2) 0.0317(16) 0.0101(14) 0.0182(14) 0.0117(15)
C13 0.0327(15) 0.0370(16) 0.0404(17) 0.0063(13) 0.0178(13) 0.0072(12)
C14 0.047(2) 0.048(2) 0.056(2) 0.0131(17) 0.0225(17) -0.0049(16)
C15 0.0305(15) 0.0301(14) 0.0397(17) 0.0026(12) 0.0046(13) -0.0011(11)
C16 0.0181(12) 0.0299(13) 0.0294(14) 0.0061(11) 0.0026(10) 0.0029(10)
C17 0.0199(12) 0.0359(15) 0.0334(15) 0.0104(12) 0.0024(11) 0.0019(10)
C18 0.0257(14) 0.0508(18) 0.0288(15) 0.0112(13) 0.0062(11) 0.0056(12)
C19 0.0292(15) 0.0521(19) 0.0297(15) -0.0005(14) -0.0030(12) 0.0077(13)
C20 0.0222(13) 0.0417(16) 0.0385(17) 0.0005(13) -0.0032(12) -0.0012(12)
C21 0.0175(12) 0.0346(14) 0.0355(15) 0.0039(12) 0.0019(11) 0.0001(10)
C22 0.0279(15) 0.0364(16) 0.0490(19) 0.0011(14) 0.0117(13) -0.0072(12)
C23 0.044(2) 0.074(3) 0.0335(18) -0.0096(17) -0.0011(15) 0.0081(18)
C24 0.0341(16) 0.0386(16) 0.0448(18) 0.0119(14) 0.0121(14) -0.0037(13)
C25 0.0209(12) 0.0250(12) 0.0254(13) 0.0053(10) 0.0030(10) 0.0008(9)
C26 0.0224(12) 0.0260(12) 0.0220(12) 0.0041(10) 0.0026(10) -0.0010(9)
C27 0.0290(13) 0.0322(14) 0.0196(12) 0.0026(10) 0.0024(10) 0.0016(11)
C28 0.0384(16) 0.0400(16) 0.0222(13) 0.0023(12) 0.0093(12) 0.0037(13)
C29 0.0318(15) 0.0481(18) 0.0292(15) 0.0022(13) 0.0142(12) 0.0019(13)
C30 0.0247(13) 0.0357(15) 0.0320(15) 0.0026(12) 0.0090(11) -0.0039(11)
C31 0.0210(12) 0.0264(12) 0.0253(13) 0.0042(10) 0.0048(10) -0.0009(9)
C32 0.0224(12) 0.0270(13) 0.0254(13) 0.0012(10) 0.0012(10) -0.0009(10)
C33 0.0227(12) 0.0237(12) 0.0237(12) 0.0004(10) 0.0051(10) 0.0012(9)
C34 0.0334(17) 0.0368(18) 0.087(3) 0.0200(18) -0.0009(18) -0.0105(14)
C35 0.0353(16) 0.0297(15) 0.054(2) 0.0064(14) 0.0059(15) 0.0045(12)
C36 0.088(3) 0.068(3) 0.045(2) 0.024(2) 0.036(2) 0.031(2)
C37 0.0170(11) 0.0230(12) 0.0315(14) -0.0015(10) 0.0058(10) -0.0008(9)
C38 0.0181(12) 0.0242(12) 0.0397(15) 0.0008(11) 0.0091(11) -0.0002(9)
C39 0.0271(14) 0.0227(12) 0.0446(17) 0.0008(12) 0.0111(12) -0.0019(10)
C40 0.0264(14) 0.0250(13) 0.0472(18) -0.0093(12) 0.0043(13) -0.0058(10)
C41 0.0257(13) 0.0282(14) 0.0379(16) -0.0076(12) 0.0011(12) -0.0016(10)
C42 0.0201(12) 0.0231(12) 0.0307(14) -0.0055(10) 0.0060(10) 0.0008(9)
C43 0.0170(11) 0.0285(13) 0.0253(13) -0.0063(10) 0.0004(10) -0.0022(9)
C44 0.0200(12) 0.0271(13) 0.0290(14) -0.0051(10) 0.0018(10) -0.0009(9)
C45 0.0324(15) 0.0302(14) 0.0356(15) -0.0014(12) 0.0128(12) 0.0075(11)
C46 0.0272(13) 0.0272(13) 0.0292(14) -0.0009(11) 0.0007(11) 0.0023(10)
C47 0.0289(14) 0.0368(15) 0.0324(15) 0.0020(12) -0.0005(12) -0.0020(11)
C48 0.0294(14) 0.0484(18) 0.0245(14) -0.0018(12) 0.0060(11) -0.0010(12)
C49 0.0225(13) 0.0382(15) 0.0292(14) -0.0075(12) 0.0019(11) 0.0019(11)
C50 0.0388(17) 0.0508(19) 0.0344(16) -0.0084(14) 0.0084(14) 0.0135(14)
C51 0.049(2) 0.0469(19) 0.0383(18) 0.0109(15) 0.0062(15) 0.0003(15)
C52 0.0209(12) 0.0235(12) 0.0391(15) 0.0080(11) 0.0059(11) -0.0038(10)
C53 0.0235(13) 0.0250(13) 0.0485(18) 0.0128(12) 0.0088(12) -0.0018(10)
C54 0.0262(14) 0.0325(15) 0.056(2) 0.0182(14) -0.0017(14) -0.0012(11)
C55 0.0440(18) 0.0361(17) 0.0430(19) 0.0116(14) -0.0041(15) -0.0055(14)
C56 0.071(3) 0.065(3) 0.054(2) 0.008(2) -0.019(2) 0.007(2)
C57 0.0386(16) 0.0342(15) 0.0374(17) 0.0047(13) 0.0063(13) -0.0051(13)
C58 0.0261(13) 0.0256(13) 0.0373(16) 0.0047(11) 0.0050(12) -0.0044(10)
C59 0.0266(14) 0.0360(15) 0.0437(17) -0.0008(13) 0.0118(13) -0.0007(11)
C60 0.0307(15) 0.0356(16) 0.062(2) 0.0139(15) 0.0174(15) 0.0064(12)
C61 0.0471(19) 0.0495(19) 0.0256(15) -0.0053(13) 0.0087(13) 0.0061(15)
C62 0.0491(19) 0.0438(18) 0.0323(16) -0.0098(14) 0.0043(14) -0.0023(15)
C63 0.0359(15) 0.0303(14) 0.0237(13) 0.0008(11) -0.0009(11) -0.0008(11)
C64 0.0311(14) 0.0290(14) 0.0318(15) 0.0023(11) -0.0045(12) -0.0050(11)
C65 0.0196(12) 0.0284(13) 0.0330(14) 0.0044(11) 0.0020(10) -0.0018(10)

loop_
_atom_type_symbol
_atom_type_description
_atom_type_scat_dispersion_real
_atom_type_scat_dispersion_imag
_atom_type_scat_source
C C 0.0033 0.0016 'International Tables Vol C Tables 4.2.6.8 and 6.1.1.4'
H H 0.0000 0.0000 'International Tables Vol C Tables 4.2.6.8 and 6.1.1.4'
Si Si 0.0817 0.0704 'International Tables Vol C Tables 4.2.6.8 and 6.1.1.4'
Sn Sn -0.6537 1.4246 'International Tables Vol C Tables 4.2.6.8 and 6.1.1.4'

loop_
_geom_angle_atom_site_label_1
_geom_angle_atom_site_label_2
_geom_angle_atom_site_label_3
_geom_angle
C25 Sn1 C1 117.74(10)
C25 Sn1 C33 98.17(10)
C1 Sn1 C33 128.46(10)
C25 Sn1 Sn2 86.20(7)
C1 Sn1 Sn2 140.16(7)
C33 Sn1 Sn2 72.46(7)
C31 Sn2 C37 115.72(10)
C31 Sn2 C32 101.66(10)
C37 Sn2 C32 118.47(10)
C31 Sn2 Sn1 88.80(7)
C37 Sn2 Sn1 149.73(7)
C32 Sn2 Sn1 69.37(7)
C35 Si1 C36 106.08(18)
C35 Si1 C33 108.71(14)
C36 Si1 C33 113.67(17)
C35 Si1 C34 110.78(17)
C36 Si1 C34 109.8(2)
C33 Si1 C34 107.86(15)
C6 C1 C2 118.5(2)
C6 C1 Sn1 118.76(19)
C2 C1 Sn1 122.6(2)
C3 C2 C1 119.4(3)
C3 C2 C16 115.4(3)
C1 C2 C16 125.1(2)
C4 C3 C2 121.7(3)
C4 C3 H14 119.2
C2 C3 H14 119.2
C3 C4 C5 119.5(3)
C3 C4 H13 120.3
C5 C4 H13 120.3
C4 C5 C6 120.8(3)
C4 C5 H1 119.6
C6 C5 H1 119.6
C5 C6 C1 120.3(3)
C5 C6 C7 115.1(3)
C1 C6 C7 124.6(2)
C8 C7 C13 118.9(3)
C8 C7 C6 121.2(3)
C13 C7 C6 119.3(3)
C9 C8 C7 119.7(3)
C9 C8 C15 118.4(3)
C7 C8 C15 121.9(3)
C10 C9 C8 122.0(3)
C10 C9 H9 119.0
C8 C9 H9 119.0
C9 C10 C12 117.8(3)
C9 C10 C11 120.1(3)
C12 C10 C11 122.1(3)
C10 C11 H2 109.5
C10 C11 H4 109.5
H2 C11 H4 109.5
C10 C11 H3 109.5
H2 C11 H3 109.5
H4 C11 H3 109.5
C10 C12 C13 122.6(3)
C10 C12 H5 118.7
C13 C12 H5 118.7
C12 C13 C7 119.0(3)
C12 C13 C14 121.1(3)
C7 C13 C14 119.9(3)
C13 C14 H8 109.5
C13 C14 H7 109.5
H8 C14 H7 109.5
C13 C14 H6 109.5
H8 C14 H6 109.5
H7 C14 H6 109.5
C8 C15 H12 109.5
C8 C15 H11 109.5
H12 C15 H11 109.5
C8 C15 H10 109.5
H12 C15 H10 109.5
H11 C15 H10 109.5
C17 C16 C21 119.5(3)
C17 C16 C2 122.3(3)
C21 C16 C2 118.1(2)
C18 C17 C16 119.0(3)
C18 C17 C24 118.9(3)
C16 C17 C24 122.1(3)
C19 C18 C17 122.1(3)
C19 C18 H15 118.9
C17 C18 H15 118.9
C18 C19 C20 118.2(3)
C18 C19 C23 120.7(3)
C20 C19 C23 121.1(3)
C21 C20 C19 122.1(3)
C21 C20 H19 119.0
C19 C20 H19 119.0
C20 C21 C16 119.1(3)
C20 C21 C22 119.5(3)
C16 C21 C22 121.4(3)
C21 C22 H16 109.5
C21 C22 H17 109.5
H16 C22 H17 109.5
C21 C22 H18 109.5
H16 C22 H18 109.5
H17 C22 H18 109.5
C19 C23 H20 109.5
C19 C23 H22 109.5
H20 C23 H22 109.5
C19 C23 H21 109.5
H20 C23 H21 109.5
H22 C23 H21 109.5
C17 C24 H24 109.5
C17 C24 H23 109.5
H24 C24 H23 109.5
C17 C24 H25 109.5
H24 C24 H25 109.5
H23 C24 H25 109.5
C65 C25 C26 117.6(2)
C65 C25 Sn1 122.8(2)
C26 C25 Sn1 119.56(19)
C27 C26 C25 116.8(2)
C27 C26 C31 115.8(2)
C25 C26 C31 127.3(2)
C63 C27 C28 112.0(3)
C63 C27 C26 123.8(3)
C28 C27 C26 124.1(3)
C29 C28 C27 118.9(3)
C29 C28 C61 132.1(3)
C27 C28 C61 108.9(3)
C28 C29 C30 118.9(3)
C28 C29 H61 120.5
C30 C29 H61 120.5
C31 C30 C29 123.4(3)
C31 C30 H60 118.3
C29 C30 H60 118.3
C30 C31 C26 118.8(3)
C30 C31 Sn2 123.3(2)
C26 C31 Sn2 117.73(18)
C33 C32 Sn2 112.99(19)
C33 C32 H320 123.5
Sn2 C32 H320 123.5
C32 C33 Si1 122.1(2)
C32 C33 Sn1 105.09(19)
Si1 C33 Sn1 129.86(14)
Si1 C34 H26 109.5
Si1 C34 H28 109.5
H26 C34 H28 109.5
Si1 C34 H27 109.5
H26 C34 H27 109.5
H28 C34 H27 109.5
Si1 C35 H29 109.5
Si1 C35 H30 109.5
H29 C35 H30 109.5
Si1 C35 H31 109.5
H29 C35 H31 109.5
H30 C35 H31 109.5
Si1 C36 H33 109.5
Si1 C36 H34 109.5
H33 C36 H34 109.5
Si1 C36 H32 109.5
H33 C36 H32 109.5
H34 C36 H32 109.5
C42 C37 C38 119.4(2)
C42 C37 Sn2 119.27(19)
C38 C37 Sn2 121.23(19)
C39 C38 C37 119.5(3)
C39 C38 C52 118.3(2)
C37 C38 C52 121.8(2)
C40 C39 C38 120.6(3)
C40 C39 H48 119.7
C38 C39 H48 119.7
C39 C40 C41 120.0(3)
C39 C40 H47 120.0
C41 C40 H47 120.0
C40 C41 C42 121.0(3)
C40 C41 H46 119.5
C42 C41 H46 119.5
C41 C42 C37 119.3(3)
C41 C42 C43 118.4(2)
C37 C42 C43 122.2(2)
C49 C43 C44 119.4(3)
C49 C43 C42 120.5(2)
C44 C43 C42 120.1(2)
C46 C44 C43 119.4(3)
C46 C44 C45 119.4(2)
C43 C44 C45 121.2(3)
C44 C45 H36 109.5
C44 C45 H35 109.5
H36 C45 H35 109.5
C44 C45 H37 109.5
H36 C45 H37 109.5
H35 C45 H37 109.5
C47 C46 C44 122.1(3)
C47 C46 H38 118.9
C44 C46 H38 118.9
C46 C47 C48 118.0(3)
C46 C47 C51 120.7(3)
C48 C47 C51 121.3(3)
C47 C48 C49 121.8(3)
C47 C48 H39 119.1
C49 C48 H39 119.1
C48 C49 C43 119.3(3)
C48 C49 C50 120.6(3)
C43 C49 C50 120.1(3)
C49 C50 H40 109.5
C49 C50 H42 109.5
H40 C50 H42 109.5
C49 C50 H41 109.5
H40 C50 H41 109.5
H42 C50 H41 109.5
C47 C51 H45 109.5
C47 C51 H43 109.5
H45 C51 H43 109.5
C47 C51 H44 109.5
H45 C51 H44 109.5
H43 C51 H44 109.5
C58 C52 C53 120.0(3)
C58 C52 C38 117.5(2)
C53 C52 C38 122.4(3)
C54 C53 C52 118.3(3)
C54 C53 C60 119.9(3)
C52 C53 C60 121.8(3)
C55 C54 C53 122.3(3)
C55 C54 H56 118.9
C53 C54 H56 118.9
C54 C55 C57 118.5(3)
C54 C55 C56 121.3(3)
C57 C55 C56 120.1(4)
C55 C56 H51 109.5
C55 C56 H50 109.5
H51 C56 H50 109.5
C55 C56 H49 109.5
H51 C56 H49 109.5
H50 C56 H49 109.5
C58 C57 C55 121.2(3)
C58 C57 H52 119.4
C55 C57 H52 119.4
C57 C58 C52 119.6(3)
C57 C58 C59 118.4(3)
C52 C58 C59 121.9(3)
C58 C59 H53 109.5
C58 C59 H54 109.5
H53 C59 H54 109.5
C58 C59 H55 109.5
H53 C59 H55 109.5
H54 C59 H55 109.5
C53 C60 H57 109.5
C53 C60 H59 109.5
H57 C60 H59 109.5
C53 C60 H58 109.5
H57 C60 H58 109.5
H59 C60 H58 109.5
C28 C61 C62 104.9(3)
C28 C61 H62 110.8
C62 C61 H62 110.8
C28 C61 H67 110.8
C62 C61 H67 110.8
H62 C61 H67 108.8
C63 C62 C61 105.3(3)
C63 C62 H64 110.7
C61 C62 H64 110.7
C63 C62 H63 110.7
C61 C62 H63 110.7
H64 C62 H63 108.8
C64 C63 C27 118.8(3)
C64 C63 C62 132.2(3)
C27 C63 C62 108.9(3)
C63 C64 C65 118.7(3)
C63 C64 H65 120.7
C65 C64 H65 120.7
C25 C65 C64 124.1(3)
C25 C65 H66 117.9
C64 C65 H66 117.9

loop_
_geom_bond_atom_site_label_1
_geom_bond_atom_site_label_2
_geom_bond_distance
Sn1 C25 2.177(3)
Sn1 C1 2.179(3)
Sn1 C33 2.193(3)
Sn1 Sn2 2.7669(2)
Sn2 C31 2.156(3)
Sn2 C37 2.166(2)
Sn2 C32 2.174(3)
Si1 C35 1.859(3)
Si1 C36 1.861(4)
Si1 C33 1.863(3)
Si1 C34 1.865(4)
C1 C6 1.410(4)
C1 C2 1.419(4)
C2 C3 1.402(4)
C2 C16 1.488(4)
C3 C4 1.377(5)
C3 H14 0.9500
C4 C5 1.383(4)
C4 H13 0.9500
C5 C6 1.404(4)
C5 H1 0.9500
C6 C7 1.499(4)
C7 C8 1.401(4)
C7 C13 1.407(4)
C8 C9 1.397(4)
C8 C15 1.501(4)
C9 C10 1.378(5)
C9 H9 0.9500
C10 C12 1.381(5)
C10 C11 1.515(5)
C11 H2 0.9800
C11 H4 0.9800
C11 H3 0.9800
C12 C13 1.393(5)
C12 H5 0.9500
C13 C14 1.513(5)
C14 H8 0.9800
C14 H7 0.9800
C14 H6 0.9800
C15 H12 0.9800
C15 H11 0.9800
C15 H10 0.9800
C16 C17 1.407(4)
C16 C21 1.413(4)
C17 C18 1.384(4)
C17 C24 1.504(4)
C18 C19 1.384(5)
C18 H15 0.9500
C19 C20 1.389(5)
C19 C23 1.503(5)
C20 C21 1.377(4)
C20 H19 0.9500
C21 C22 1.510(4)
C22 H16 0.9800
C22 H17 0.9800
C22 H18 0.9800
C23 H20 0.9800
C23 H22 0.9800
C23 H21 0.9800
C24 H24 0.9800
C24 H23 0.9800
C24 H25 0.9800
C25 C65 1.387(4)
C25 C26 1.441(4)
C26 C27 1.413(4)
C26 C31 1.442(4)
C27 C63 1.407(4)
C27 C28 1.413(4)
C28 C29 1.361(4)
C28 C61 1.516(4)
C29 C30 1.412(4)
C29 H61 0.9500
C30 C31 1.387(4)
C30 H60 0.9500
C32 C33 1.342(4)
C32 H320 0.9500
C34 H26 0.9800
C34 H28 0.9800
C34 H27 0.9800
C35 H29 0.9800
C35 H30 0.9800
C35 H31 0.9800
C36 H33 0.9800
C36 H34 0.9800
C36 H32 0.9800
C37 C42 1.407(4)
C37 C38 1.410(4)
C38 C39 1.405(4)
C38 C52 1.499(4)
C39 C40 1.379(4)
C39 H48 0.9500
C40 C41 1.381(4)
C40 H47 0.9500
C41 C42 1.403(4)
C41 H46 0.9500
C42 C43 1.505(4)
C43 C49 1.405(4)
C43 C44 1.405(4)
C44 C46 1.392(4)
C44 C45 1.512(4)
C45 H36 0.9800
C45 H35 0.9800
C45 H37 0.9800
C46 C47 1.381(4)
C46 H38 0.9500
C47 C48 1.394(4)
C47 C51 1.507(4)
C48 C49 1.395(4)
C48 H39 0.9500
C49 C50 1.503(4)
C50 H40 0.9800
C50 H42 0.9800
C50 H41 0.9800
C51 H45 0.9800
C51 H43 0.9800
C51 H44 0.9800
C52 C58 1.401(4)
C52 C53 1.405(4)
C53 C54 1.392(5)
C53 C60 1.502(5)
C54 C55 1.382(5)
C54 H56 0.9500
C55 C57 1.390(5)
C55 C56 1.508(5)
C56 H51 0.9800
C56 H50 0.9800
C56 H49 0.9800
C57 C58 1.385(4)
C57 H52 0.9500
C58 C59 1.512(4)
C59 H53 0.9800
C59 H54 0.9800
C59 H55 0.9800
C60 H57 0.9800
C60 H59 0.9800
C60 H58 0.9800
C61 C62 1.549(5)
C61 H62 0.9900
C61 H67 0.9900
C62 C63 1.514(4)
C62 H64 0.9900
C62 H63 0.9900
C63 C64 1.362(4)
C64 C65 1.417(4)
C64 H65 0.9500
C65 H66 0.9500

loop_
_geom_torsion_atom_site_label_1
_geom_torsion_atom_site_label_2
_geom_torsion_atom_site_label_3
_geom_torsion_atom_site_label_4
_geom_torsion
C6 C1 C2 C3 -1.8(4)
Sn1 C1 C2 C3 172.7(2)
C6 C1 C2 C16 175.3(2)
Sn1 C1 C2 C16 -10.2(4)
C1 C2 C3 C4 1.5(4)
C16 C2 C3 C4 -175.9(3)
C2 C3 C4 C5 0.0(5)
C3 C4 C5 C6 -1.1(4)
C4 C5 C6 C1 0.8(4)
C4 C5 C6 C7 179.9(3)
C2 C1 C6 C5 0.7(4)
Sn1 C1 C6 C5 -174.0(2)
C2 C1 C6 C7 -178.3(2)
Sn1 C1 C6 C7 7.0(4)
C5 C6 C7 C8 97.2(3)
C1 C6 C7 C8 -83.8(4)
C5 C6 C7 C13 -74.6(3)
C1 C6 C7 C13 104.4(3)
C13 C7 C8 C9 -1.0(4)
C6 C7 C8 C9 -172.8(2)
C13 C7 C8 C15 176.7(3)
C6 C7 C8 C15 4.9(4)
C7 C8 C9 C10 0.3(4)
C15 C8 C9 C10 -177.5(3)
C8 C9 C10 C12 0.7(5)
C8 C9 C10 C11 -178.3(3)
C9 C10 C12 C13 -1.2(5)
C11 C10 C12 C13 177.9(3)
C10 C12 C13 C7 0.5(5)
C10 C12 C13 C14 -179.9(3)
C8 C7 C13 C12 0.6(4)
C6 C7 C13 C12 172.6(3)
C8 C7 C13 C14 -179.0(3)
C6 C7 C13 C14 -7.0(4)
C3 C2 C16 C17 -106.2(3)
C1 C2 C16 C17 76.5(4)
C3 C2 C16 C21 69.9(3)
C1 C2 C16 C21 -107.3(3)
C21 C16 C17 C18 2.0(4)
C2 C16 C17 C18 178.1(3)
C21 C16 C17 C24 -178.4(3)
C2 C16 C17 C24 -2.2(4)
C16 C17 C18 C19 0.0(4)
C24 C17 C18 C19 -179.7(3)
C17 C18 C19 C20 -1.6(5)
C17 C18 C19 C23 175.9(3)
C18 C19 C20 C21 1.2(5)
C23 C19 C20 C21 -176.2(3)
C19 C20 C21 C16 0.8(4)
C19 C20 C21 C22 179.0(3)
C17 C16 C21 C20 -2.4(4)
C2 C16 C21 C20 -178.7(3)
C17 C16 C21 C22 179.4(3)
C2 C16 C21 C22 3.1(4)
C65 C25 C26 C27 -4.0(4)
Sn1 C25 C26 C27 178.57(18)
C65 C25 C26 C31 173.4(3)
Sn1 C25 C26 C31 -4.0(4)
C25 C26 C27 C63 2.4(4)
C31 C26 C27 C63 -175.3(3)
C25 C26 C27 C28 179.1(3)
C31 C26 C27 C28 1.3(4)
C63 C27 C28 C29 175.2(3)
C26 C27 C28 C29 -1.7(4)
C63 C27 C28 C61 -2.1(3)
C26 C27 C28 C61 -179.1(3)
C27 C28 C29 C30 0.7(4)
C61 C28 C29 C30 177.3(3)
C28 C29 C30 C31 0.6(5)
C29 C30 C31 C26 -0.9(4)
C29 C30 C31 Sn2 -176.5(2)
C27 C26 C31 C30 0.0(4)
C25 C26 C31 C30 -177.5(3)
C27 C26 C31 Sn2 175.81(18)
C25 C26 C31 Sn2 -1.6(4)
Sn2 C32 C33 Si1 -165.33(14)
Sn2 C32 C33 Sn1 -3.1(2)
C35 Si1 C33 C32 19.2(3)
C36 Si1 C33 C32 -98.7(3)
C34 Si1 C33 C32 139.4(3)
C35 Si1 C33 Sn1 -138.28(18)
C36 Si1 C33 Sn1 103.8(2)
C34 Si1 C33 Sn1 -18.1(2)
C42 C37 C38 C39 5.1(4)
Sn2 C37 C38 C39 -170.6(2)
C42 C37 C38 C52 -167.4(2)
Sn2 C37 C38 C52 16.9(3)
C37 C38 C39 C40 -2.1(4)
C52 C38 C39 C40 170.7(3)
C38 C39 C40 C41 -2.5(4)
C39 C40 C41 C42 4.0(4)
C40 C41 C42 C37 -1.0(4)
C40 C41 C42 C43 -177.3(3)
C38 C37 C42 C41 -3.6(4)
Sn2 C37 C42 C41 172.2(2)
C38 C37 C42 C43 172.6(2)
Sn2 C37 C42 C43 -11.6(3)
C41 C42 C43 C49 -84.7(3)
C37 C42 C43 C49 99.0(3)
C41 C42 C43 C44 94.1(3)
C37 C42 C43 C44 -82.2(3)
C49 C43 C44 C46 -0.3(4)
C42 C43 C44 C46 -179.2(2)
C49 C43 C44 C45 -179.8(3)
C42 C43 C44 C45 1.4(4)
C43 C44 C46 C47 0.4(4)
C45 C44 C46 C47 179.8(3)
C44 C46 C47 C48 -0.4(4)
C44 C46 C47 C51 177.9(3)
C46 C47 C48 C49 0.4(4)
C51 C47 C48 C49 -177.9(3)
C47 C48 C49 C43 -0.4(4)
C47 C48 C49 C50 -179.0(3)
C44 C43 C49 C48 0.4(4)
C42 C43 C49 C48 179.2(3)
C44 C43 C49 C50 179.0(3)
C42 C43 C49 C50 -2.2(4)
C39 C38 C52 C58 -85.8(3)
C37 C38 C52 C58 86.8(3)
C39 C38 C52 C53 91.0(3)
C37 C38 C52 C53 -96.4(3)
C58 C52 C53 C54 -1.7(4)
C38 C52 C53 C54 -178.5(2)
C58 C52 C53 C60 177.8(3)
C38 C52 C53 C60 1.1(4)
C52 C53 C54 C55 -1.1(4)
C60 C53 C54 C55 179.4(3)
C53 C54 C55 C57 2.0(5)
C53 C54 C55 C56 -178.8(3)
C54 C55 C57 C58 -0.1(5)
C56 C55 C57 C58 -179.2(3)
C55 C57 C58 C52 -2.7(4)
C55 C57 C58 C59 174.1(3)
C53 C52 C58 C57 3.6(4)
C38 C52 C58 C57 -179.5(2)
C53 C52 C58 C59 -173.0(3)
C38 C52 C58 C59 3.8(4)
C29 C28 C61 C62 -175.4(3)
C27 C28 C61 C62 1.5(3)
C28 C61 C62 C63 -0.5(3)
C28 C27 C63 C64 -176.0(3)
C26 C27 C63 C64 0.9(4)
C28 C27 C63 C62 1.8(3)
C26 C27 C63 C62 178.8(3)
C61 C62 C63 C64 176.7(3)
C61 C62 C63 C27 -0.7(3)
C27 C63 C64 C65 -2.6(4)
C62 C63 C64 C65 -179.8(3)
C26 C25 C65 C64 2.5(4)
Sn1 C25 C65 C64 179.9(2)
C63 C64 C65 C25 0.9(4)
